data_8102114
loop_
_publ_author_name
'El Firdoussi, Larbi'
'Ait Ali, Mustapha'
'Karim, Abdallah'
'Spannenberg, Anke'

_publ_section_title
;
Crystal structure of dichloro((S)-2-(anilinomethyl)pyrrolidine)-palladium
(II), Pd(Cl)~2~(C~11~H~16~N~2~)
;
_journal_issue 3
_journal_name_full 'Zeitschrift f\"ur Kristallographie - New Crystal Structures'
_journal_page_first 195
_journal_page_last 196
_journal_volume 222
_journal_year 2007
_chemical_formula_structural Pd(Cl)2(C11H16N~2~)
_chemical_formula_sum 'C11 H16 Cl2 N2 Pd'
_chemical_formula_weight 353.56
_chemical_name_systematic
; 
dichloro((S)-2-(anilinomethyl)-pyrrolidine)palladium(II)
;
_space_group_IT_number 19
_symmetry_cell_setting orthorhombic
_symmetry_space_group_name_Hall 'P 2ac 2ab'
_symmetry_space_group_name_H-M 'P 21 21 21'
_atom_sites_solution_hydrogens geom
_atom_sites_solution_primary direct
_atom_sites_solution_secondary difmap
_audit_creation_method SHELXL-97
_cell_angle_alpha 90.00
_cell_angle_beta 90.00
_cell_angle_gamma 90.00
_cell_formula_units_Z 8
_cell_length_a 11.246(2)
_cell_length_b 12.222(2)
_cell_length_c 19.637(4)
_cell_measurement_reflns_used 5000
_cell_measurement_temperature 200(2)
_cell_measurement_theta_max 20
_cell_measurement_theta_min 4
_cell_volume 2699.1(9)
_computing_cell_refinement STOE-CELL
_computing_data_collection STOE-EXPOSE
_computing_data_reduction STOE-INTEGRATE
_computing_molecular_graphics XP
_computing_structure_refinement 'SHELXL-97 (Sheldrick, 1997)'
_computing_structure_solution 'SHELXS-97 (Sheldrick, 1990)'
_diffrn_ambient_temperature 200(2)
_diffrn_measured_fraction_theta_full 0.989
_diffrn_measured_fraction_theta_max 0.989
_diffrn_measurement_device_type 'Stoe IPDS 1'
_diffrn_measurement_method 'laser scanned imaging plate'
_diffrn_radiation_monochromator graphite
_diffrn_radiation_source 'fine-focus sealed tube'
_diffrn_radiation_type MoK\a
_diffrn_radiation_wavelength 0.71073
_diffrn_reflns_av_R_equivalents 0.0444
_diffrn_reflns_av_sigmaI/netI 0.0372
_diffrn_reflns_limit_h_max 13
_diffrn_reflns_limit_h_min -12
_diffrn_reflns_limit_k_max 15
_diffrn_reflns_limit_k_min -14
_diffrn_reflns_limit_l_max 24
_diffrn_reflns_limit_l_min -24
_diffrn_reflns_number 17588
_diffrn_reflns_theta_full 26.15
_diffrn_reflns_theta_max 26.15
_diffrn_reflns_theta_min 1.96
_diffrn_standards_interval_time 360
_diffrn_standards_number 50-200
_exptl_absorpt_coefficient_mu 1.746
_exptl_absorpt_correction_type 'mean imaging plate intensity method'
_exptl_crystal_colour orange
_exptl_crystal_density_diffrn 1.740
_exptl_crystal_density_method 'not measured'
_exptl_crystal_description prism
_exptl_crystal_F_000 1408
_exptl_crystal_size_max 0.5
_exptl_crystal_size_mid 0.5
_exptl_crystal_size_min 0.4
_refine_diff_density_max 0.740
_refine_diff_density_min -0.701
_refine_diff_density_rms 0.086
_refine_ls_abs_structure_details 'Flack H D (1983), Acta Cryst. A39, 876-881'
_refine_ls_abs_structure_Flack -0.03(3)
_refine_ls_extinction_method none
_refine_ls_goodness_of_fit_ref 0.986
_refine_ls_hydrogen_treatment mixed
_refine_ls_matrix_type full
_refine_ls_number_parameters 276
_refine_ls_number_reflns 5296
_refine_ls_number_restraints 0
_refine_ls_restrained_S_all 0.986
_refine_ls_R_factor_all 0.0316
_refine_ls_R_factor_gt 0.0265
_refine_ls_shift/su_max 0.002
_refine_ls_shift/su_mean 0.000
_refine_ls_structure_factor_coef Fsqd
_refine_ls_weighting_details 'calc w=1/[\s^2^(Fo^2^)+(0.0361P)^2^+0.0000P] where P=(Fo^2^+2Fc^2^)/3'
_refine_ls_weighting_scheme calc
_refine_ls_wR_factor_gt 0.0587
_refine_ls_wR_factor_ref 0.0604
_reflns_number_gt 4797
_reflns_number_total 5296
_reflns_threshold_expression >2sigma(I)
_cod_data_source_file 1267-1994.cff
_cod_data_source_block ks407
_cod_original_sg_symbol_H-M P2(1)2(1)2(1)
_cod_database_code 8102114

loop_
_symmetry_equiv_pos_as_xyz
'x, y, z'
'-x+1/2, -y, z+1/2'
'-x, y+1/2, -z+1/2'
'x+1/2, -y+1/2, -z'

loop_
_atom_site_label
_atom_site_type_symbol
_atom_site_fract_x
_atom_site_fract_y
_atom_site_fract_z
_atom_site_U_iso_or_equiv
_atom_site_adp_type
_atom_site_occupancy
_atom_site_symmetry_multiplicity
_atom_site_Wyckoff_symbol
_atom_site_calc_flag
_atom_site_refinement_flags
_atom_site_disorder_assembly
_atom_site_disorder_group
C1 C 0.2282(4) 0.0526(4) 1.05043(17) 0.0369(9) Uani 1 4 a d . . .
H1A H 0.2847 0.1045 1.0717 0.044 Uiso 1 4 a calc R . .
H1B H 0.2279 -0.0157 1.0776 0.044 Uiso 1 4 a calc R . .
C2 C 0.1055(4) 0.1015(4) 1.04875(18) 0.0426(10) Uani 1 4 a d . . .
H2 H 0.1070 0.1743 1.0255 0.051 Uiso 1 4 a calc R . .
C3 C 0.0499(5) 0.1118(5) 1.1196(2) 0.0591(14) Uani 1 4 a d . . .
H3A H 0.1093 0.0953 1.1554 0.071 Uiso 1 4 a calc R . .
H3B H 0.0189 0.1866 1.1270 0.071 Uiso 1 4 a calc R . .
C4 C -0.0494(5) 0.0296(5) 1.1210(2) 0.0670(16) Uani 1 4 a d . . .
H4A H -0.0490 -0.0108 1.1647 0.080 Uiso 1 4 a calc R . .
H4B H -0.1270 0.0669 1.1161 0.080 Uiso 1 4 a calc R . .
C5 C -0.0299(5) -0.0472(5) 1.0633(2) 0.0603(13) Uani 1 4 a d . . .
H5A H -0.1062 -0.0772 1.0465 0.072 Uiso 1 4 a calc R . .
H5B H 0.0227 -0.1084 1.0768 0.072 Uiso 1 4 a calc R . .
C6 C 0.0081(4) 0.0104(4) 0.7328(2) 0.0395(10) Uani 1 4 a d . A .
H6 H 0.0270 -0.0628 0.7528 0.047 Uiso 1 4 a calc R . .
C7 C 0.1206(4) 0.0678(4) 0.70954(18) 0.0443(10) Uani 1 4 a d . A .
H7A H 0.1684 0.0181 0.6806 0.053 Uiso 1 4 a calc R . .
H7B H 0.1001 0.1335 0.6825 0.053 Uiso 1 4 a calc R . .
C8A C 0.3027(4) 0.1454(5) 0.7551(3) 0.035(2) Uiso 0.556(10) 4 a d PG A 1
C9A C 0.4063(5) 0.1040(4) 0.7838(3) 0.040(2) Uiso 0.556(10) 4 a d PG A 1
H9A H 0.4028 0.0422 0.8131 0.048 Uiso 0.556(10) 4 a calc PR A 1
C10A C 0.5150(4) 0.1532(5) 0.7698(3) 0.048(2) Uiso 0.556(10) 4 a d PG A 1
H10A H 0.5859 0.1249 0.7895 0.058 Uiso 0.556(10) 4 a calc PR A 1
C11A C 0.5201(4) 0.2437(5) 0.7271(3) 0.050(2) Uiso 0.556(10) 4 a d PG A 1
H11A H 0.5945 0.2773 0.7175 0.060 Uiso 0.556(10) 4 a calc PR A 1
C12A C 0.4165(6) 0.2851(5) 0.6983(3) 0.067(3) Uiso 0.556(10) 4 a d PG A 1
H12A H 0.4200 0.3470 0.6691 0.080 Uiso 0.556(10) 4 a calc PR A 1
C13A C 0.3078(4) 0.2359(6) 0.7124(3) 0.054(2) Uiso 0.556(10) 4 a d PG A 1
H13A H 0.2370 0.2642 0.6927 0.065 Uiso 0.556(10) 4 a calc PR A 1
C8B C 0.2856(5) 0.1763(6) 0.7511(3) 0.029(2) Uiso 0.444(10) 4 a d PG A 2
C9B C 0.4014(6) 0.1396(5) 0.7605(4) 0.048(3) Uiso 0.444(10) 4 a d PG A 2
H9B H 0.4157 0.0718 0.7826 0.057 Uiso 0.444(10) 4 a calc PR A 2
C10B C 0.4964(5) 0.2023(6) 0.7375(4) 0.061(4) Uiso 0.444(10) 4 a d PG A 2
H10B H 0.5756 0.1772 0.7439 0.074 Uiso 0.444(10) 4 a calc PR A 2
C11B C 0.4756(6) 0.3016(6) 0.7051(4) 0.056(3) Uiso 0.444(10) 4 a d PG A 2
H11B H 0.5405 0.3444 0.6894 0.068 Uiso 0.444(10) 4 a calc PR A 2
C12B C 0.3597(7) 0.3382(5) 0.6957(3) 0.059(3) Uiso 0.444(10) 4 a d PG A 2
H12B H 0.3455 0.4061 0.6736 0.071 Uiso 0.444(10) 4 a calc PR A 2
C13B C 0.2647(5) 0.2756(6) 0.7187(3) 0.045(3) Uiso 0.444(10) 4 a d PG A 2
H13B H 0.1855 0.3006 0.7123 0.054 Uiso 0.444(10) 4 a calc PR A 2
C14 C 0.3873(4) -0.0105(3) 0.97575(17) 0.0321(8) Uani 1 4 a d . . .
C15 C 0.4157(4) -0.1158(3) 0.9975(2) 0.0425(10) Uani 1 4 a d . . .
H15 H 0.3552 -0.1643 1.0125 0.051 Uiso 1 4 a calc R . .
C16 C 0.5328(5) -0.1482(4) 0.9969(2) 0.0539(13) Uani 1 4 a d . . .
H16 H 0.5527 -0.2201 1.0114 0.065 Uiso 1 4 a calc R . .
C17 C 0.6206(5) -0.0796(4) 0.9759(2) 0.0563(12) Uani 1 4 a d . . .
H17 H 0.7010 -0.1035 0.9757 0.068 Uiso 1 4 a calc R . .
C18 C 0.5927(4) 0.0236(4) 0.9551(3) 0.0583(13) Uani 1 4 a d . . .
H18 H 0.6539 0.0717 0.9404 0.070 Uiso 1 4 a calc R . .
C19 C 0.4753(4) 0.0588(4) 0.9553(2) 0.0438(10) Uani 1 4 a d . . .
H19 H 0.4563 0.1310 0.9412 0.053 Uiso 1 4 a calc R . .
C20 C -0.1384(5) 0.1497(4) 0.7467(3) 0.0590(13) Uani 1 4 a d . A .
H20A H -0.2063 0.1696 0.7763 0.071 Uiso 1 4 a calc R . .
H20B H -0.1016 0.2174 0.7289 0.071 Uiso 1 4 a calc R . .
C21 C -0.1770(7) 0.0784(6) 0.6908(3) 0.101(3) Uani 1 4 a d . . .
H21A H -0.1951 0.1230 0.6501 0.122 Uiso 1 4 a calc R . .
H21B H -0.2502 0.0389 0.7042 0.122 Uiso 1 4 a calc R . .
C22 C -0.0828(5) -0.0006(4) 0.6747(2) 0.0583(13) Uani 1 4 a d . . .
H22A H -0.0457 0.0168 0.6303 0.070 Uiso 1 4 a calc R . .
H22B H -0.1152 -0.0758 0.6729 0.070 Uiso 1 4 a calc R . .
Pd1 Pd 0.12168(3) -0.05039(2) 0.935163(13) 0.02951(7) Uani 1 4 a d . . .
Cl1 Cl 0.23469(10) -0.12799(8) 0.85067(5) 0.0430(2) Uani 1 4 a d . . .
Cl2 Cl -0.05301(10) -0.12389(10) 0.89283(5) 0.0495(3) Uani 1 4 a d . . .
N1 N 0.2653(3) 0.0287(2) 0.97903(15) 0.0284(7) Uani 1 4 a d . . .
N2 N 0.0280(4) 0.0233(3) 1.01042(17) 0.0437(9) Uani 1 4 a d . . .
Pd2 Pd 0.07171(3) 0.16569(2) 0.840095(13) 0.02926(7) Uani 1 4 a d . A .
Cl3 Cl 0.21801(10) 0.25531(8) 0.90126(5) 0.0398(2) Uani 1 4 a d . . .
Cl4 Cl -0.07831(12) 0.21858(10) 0.91289(5) 0.0539(3) Uani 1 4 a d . . .
N3 N 0.1905(3) 0.1003(3) 0.77110(15) 0.0337(7) Uani 1 4 a d . . .
N4 N -0.0503(3) 0.0828(3) 0.78440(17) 0.0361(8) Uani 1 4 a d . . .
HN1 H 0.257(5) 0.093(4) 0.959(2) 0.055(15) Uiso 1 4 a d . . .
HN2 H -0.016(4) 0.067(4) 0.990(2) 0.044(14) Uiso 1 4 a d . . .
HN3 H 0.201(4) 0.033(4) 0.7917(19) 0.033(11) Uiso 1 4 a d . . .
HN4 H -0.087(4) 0.035(3) 0.8163(18) 0.029(10) Uiso 1 4 a d . . .

loop_
_atom_site_aniso_label
_atom_site_aniso_U_11
_atom_site_aniso_U_22
_atom_site_aniso_U_33
_atom_site_aniso_U_23
_atom_site_aniso_U_13
_atom_site_aniso_U_12
C1 0.042(2) 0.037(2) 0.0312(18) -0.0040(16) -0.0030(15) -0.004(2)
C2 0.052(3) 0.043(2) 0.0327(19) -0.0004(16) 0.0044(18) 0.007(2)
C3 0.070(4) 0.071(3) 0.036(2) -0.004(2) 0.012(2) 0.013(3)
C4 0.067(4) 0.078(4) 0.057(3) 0.022(3) 0.026(3) 0.019(3)
C5 0.049(3) 0.082(3) 0.049(2) 0.011(3) 0.017(2) -0.011(3)
C6 0.039(2) 0.041(2) 0.039(2) -0.0058(17) -0.0046(18) 0.002(2)
C7 0.041(2) 0.059(3) 0.0327(18) -0.0120(18) 0.0033(18) -0.002(2)
C14 0.031(2) 0.0346(19) 0.0311(17) -0.0004(14) -0.0068(16) -0.0028(17)
C15 0.042(3) 0.035(2) 0.050(2) 0.0079(18) -0.0051(19) -0.001(2)
C16 0.060(3) 0.046(3) 0.056(3) 0.005(2) -0.011(2) 0.023(3)
C17 0.037(2) 0.072(3) 0.060(3) -0.011(2) -0.010(2) 0.007(3)
C18 0.034(3) 0.060(3) 0.080(3) -0.009(2) 0.001(2) -0.008(2)
C19 0.038(2) 0.034(2) 0.060(3) -0.0020(19) 0.0033(18) -0.005(2)
C20 0.046(3) 0.066(3) 0.065(3) -0.003(2) -0.026(2) 0.016(3)
C21 0.100(5) 0.089(5) 0.116(5) -0.044(4) -0.080(5) 0.039(4)
C22 0.062(3) 0.067(3) 0.046(2) -0.009(2) -0.016(2) -0.017(3)
Pd1 0.02816(14) 0.02996(14) 0.03042(13) 0.00359(12) -0.00295(12) -0.00174(13)
Cl1 0.0435(6) 0.0398(5) 0.0458(5) -0.0141(4) -0.0064(4) 0.0108(5)
Cl2 0.0391(6) 0.0596(6) 0.0499(6) 0.0129(5) -0.0124(5) -0.0171(5)
N1 0.0321(18) 0.0227(16) 0.0304(15) 0.0017(12) -0.0007(13) 0.0017(13)
N2 0.037(2) 0.060(3) 0.0340(18) 0.0102(16) 0.0060(15) 0.0023(19)
Pd2 0.03096(15) 0.02728(14) 0.02955(13) 0.00124(11) -0.00016(11) 0.00653(13)
Cl3 0.0527(7) 0.0278(5) 0.0388(5) 0.0020(4) -0.0086(4) -0.0036(5)
Cl4 0.0489(7) 0.0616(7) 0.0512(6) -0.0095(5) 0.0067(5) 0.0289(6)
N3 0.0316(19) 0.0395(19) 0.0300(16) -0.0012(14) 0.0023(13) -0.0016(16)
N4 0.031(2) 0.0406(19) 0.0367(17) 0.0035(14) -0.0026(14) 0.0091(16)

loop_
_atom_type_symbol
_atom_type_description
_atom_type_scat_dispersion_real
_atom_type_scat_dispersion_imag
_atom_type_scat_source
C C 0.0033 0.0016 'International Tables Vol C Tables 4.2.6.8 and 6.1.1.4'
H H 0.0000 0.0000 'International Tables Vol C Tables 4.2.6.8 and 6.1.1.4'
N N 0.0061 0.0033 'International Tables Vol C Tables 4.2.6.8 and 6.1.1.4'
Cl Cl 0.1484 0.1585 'International Tables Vol C Tables 4.2.6.8 and 6.1.1.4'
Pd Pd -0.9988 1.0072 'International Tables Vol C Tables 4.2.6.8 and 6.1.1.4'

loop_
_geom_angle_atom_site_label_1
_geom_angle_atom_site_label_2
_geom_angle_atom_site_label_3
_geom_angle
_geom_angle_site_symmetry_1
_geom_angle_site_symmetry_3
_geom_angle_publ_flag
N1 C1 C2 108.2(3) . . ?
N2 C2 C1 107.0(3) . . ?
N2 C2 C3 105.8(4) . . ?
C1 C2 C3 112.8(4) . . ?
C4 C3 C2 105.4(4) . . ?
C5 C4 C3 107.3(4) . . ?
C4 C5 N2 103.3(4) . . ?
N4 C6 C7 107.2(3) . . ?
N4 C6 C22 105.2(4) . . ?
C7 C6 C22 111.9(4) . . ?
N3 C7 C6 108.6(3) . . ?
C9A C8A C13A 120.0 . . ?
C9A C8A N3 121.1(4) . . ?
C13A C8A N3 118.8(4) . . ?
C8A C9A C10A 120.0 . . ?
C9A C10A C11A 120.0 . . ?
C12A C11A C10A 120.0 . . ?
C13A C12A C11A 120.0 . . ?
C12A C13A C8A 120.0 . . ?
C9B C8B C13B 120.0 . . ?
C9B C8B N3 116.3(5) . . ?
C13B C8B N3 123.5(5) . . ?
C8B C9B C10B 120.0 . . ?
C11B C10B C9B 120.0 . . ?
C10B C11B C12B 120.0 . . ?
C11B C12B C13B 120.0 . . ?
C12B C13B C8B 120.0 . . ?
C19 C14 C15 119.9(4) . . ?
C19 C14 N1 119.5(4) . . ?
C15 C14 N1 120.5(4) . . ?
C16 C15 C14 118.9(4) . . ?
C17 C16 C15 121.3(4) . . ?
C16 C17 C18 119.7(5) . . ?
C17 C18 C19 120.3(5) . . ?
C14 C19 C18 119.9(4) . . ?
C21 C20 N4 104.1(4) . . ?
C20 C21 C22 109.8(5) . . ?
C21 C22 C6 105.2(4) . . ?
N2 Pd1 N1 83.92(14) . . ?
N2 Pd1 Cl1 177.32(12) . . ?
N1 Pd1 Cl1 93.55(9) . . ?
N2 Pd1 Cl2 89.62(12) . . ?
N1 Pd1 Cl2 173.16(9) . . ?
Cl1 Pd1 Cl2 92.87(4) . . ?
C14 N1 C1 111.7(3) . . ?
C14 N1 Pd1 124.3(2) . . ?
C1 N1 Pd1 105.4(2) . . ?
C2 N2 C5 105.8(3) . . ?
C2 N2 Pd1 110.4(3) . . ?
C5 N2 Pd1 118.4(3) . . ?
N4 Pd2 N3 83.70(13) . . ?
N4 Pd2 Cl4 88.82(10) . . ?
N3 Pd2 Cl4 171.91(10) . . ?
N4 Pd2 Cl3 177.25(10) . . ?
N3 Pd2 Cl3 93.65(10) . . ?
Cl4 Pd2 Cl3 93.78(5) . . ?
C8A N3 C8B 17.0(3) . . ?
C8A N3 C7 113.2(3) . . ?
C8B N3 C7 109.5(4) . . ?
C8A N3 Pd2 125.0(3) . . ?
C8B N3 Pd2 113.7(3) . . ?
C7 N3 Pd2 107.0(3) . . ?
C20 N4 C6 106.3(3) . . ?
C20 N4 Pd2 116.5(3) . . ?
C6 N4 Pd2 111.4(3) . . ?

loop_
_geom_bond_atom_site_label_1
_geom_bond_atom_site_label_2
_geom_bond_distance
_geom_bond_site_symmetry_2
_geom_bond_publ_flag
C1 N1 1.491(5) . ?
C1 C2 1.504(6) . ?
C2 N2 1.496(6) . ?
C2 C3 1.530(5) . ?
C3 C4 1.502(8) . ?
C4 C5 1.488(7) . ?
C5 N2 1.498(6) . ?
C6 N4 1.497(5) . ?
C6 C7 1.517(6) . ?
C6 C22 1.537(6) . ?
C7 N3 1.496(5) . ?
C8A C9A 1.3900 . ?
C8A C13A 1.3900 . ?
C8A N3 1.412(5) . ?
C9A C10A 1.3900 . ?
C10A C11A 1.3900 . ?
C11A C12A 1.3900 . ?
C12A C13A 1.3900 . ?
C8B C9B 1.3900 . ?
C8B C13B 1.3900 . ?
C8B N3 1.469(6) . ?
C9B C10B 1.3900 . ?
C10B C11B 1.3900 . ?
C11B C12B 1.3900 . ?
C12B C13B 1.3900 . ?
C14 C19 1.363(6) . ?
C14 C15 1.392(5) . ?
C14 N1 1.455(5) . ?
C15 C16 1.375(7) . ?
C16 C17 1.360(7) . ?
C17 C18 1.361(7) . ?
C18 C19 1.389(7) . ?
C20 C21 1.466(7) . ?
C20 N4 1.484(5) . ?
C21 C22 1.467(8) . ?
Pd1 N2 2.026(4) . ?
Pd1 N1 2.070(3) . ?
Pd1 Cl1 2.2950(11) . ?
Pd1 Cl2 2.3146(11) . ?
Pd2 N4 2.026(4) . ?
Pd2 N3 2.064(3) . ?
Pd2 Cl4 2.3038(12) . ?
Pd2 Cl3 2.3127(11) . ?
